data_1518913
loop_
_publ_author_name
'Barbara Modec'
'Peter Bukovec'

_publ_section_title
;
 Solid state structures of dinuclear and trinuclear tungsten and
 molybdenum complexes with single metal-metal bonds
;
_journal_name_full 'Inorganica Chimica Acta'
_journal_page_first 226
_journal_page_last 234
_journal_volume 424
_journal_year 2015
_chemical_formula_sum 'C30 H34 Mo3 N4 O18'
_chemical_formula_weight 1026.43
_space_group_IT_number 15
_symmetry_cell_setting monoclinic
_symmetry_space_group_name_Hall '-C 2yc'
_symmetry_space_group_name_H-M 'C 1 2/c 1'
_atom_sites_solution_hydrogens geom
_atom_sites_solution_primary direct
_atom_sites_solution_secondary difmap
_cell_angle_alpha 90.00
_cell_angle_beta 92.1119(6)
_cell_angle_gamma 90.00
_cell_formula_units_Z 8
_cell_length_a 34.1179(4)
_cell_length_b 10.54340(10)
_cell_length_c 21.3704(3)
_cell_measurement_reflns_used 8829
_cell_measurement_temperature 200(2)
_cell_measurement_theta_max 27.48
_cell_measurement_theta_min 1.02
_cell_volume 7682.11(16)
_computing_cell_refinement 'Denzo-SMN (Otwinowski & Minor, 1997)'
_computing_data_collection 'Denzo-SMN (Otwinowski & Minor, 1997)'
_computing_data_reduction 'Denzo-SMN (Otwinowski & Minor, 1997)'
_computing_structure_refinement 'SHELXL-97 (Sheldrick, 1997)'
_computing_structure_solution 'SHELXS-97 (Sheldrick, 1990)'
_diffrn_ambient_temperature 200(2)
_diffrn_measured_fraction_theta_full 0.995
_diffrn_measured_fraction_theta_max 0.995
_diffrn_measurement_device_type 'Nonius Kappa CCD diffractometer'
_diffrn_radiation_monochromator graphite
_diffrn_radiation_source 'fine-focus sealed tube'
_diffrn_radiation_type MoK\a
_diffrn_radiation_wavelength 0.71073
_diffrn_reflns_av_R_equivalents 0.0233
_diffrn_reflns_av_sigmaI/netI 0.0366
_diffrn_reflns_limit_h_max 44
_diffrn_reflns_limit_h_min -43
_diffrn_reflns_limit_k_max 13
_diffrn_reflns_limit_k_min -13
_diffrn_reflns_limit_l_max 27
_diffrn_reflns_limit_l_min -27
_diffrn_reflns_number 16015
_diffrn_reflns_theta_full 27.48
_diffrn_reflns_theta_max 27.48
_diffrn_reflns_theta_min 3.11
_exptl_absorpt_coefficient_mu 1.044
_exptl_absorpt_correction_T_max 0.8938
_exptl_absorpt_correction_T_min 0.8591
_exptl_absorpt_correction_type multi-scan
_exptl_absorpt_process_details
;
HKL SCALEPACK (Otwinowski & Minor, 1997)
;
_exptl_crystal_colour 'dark red'
_exptl_crystal_density_diffrn 1.775
_exptl_crystal_density_method 'not measured'
_exptl_crystal_description block
_exptl_crystal_F_000 4096
_exptl_crystal_size_max 0.15
_exptl_crystal_size_mid 0.14
_exptl_crystal_size_min 0.11
_refine_diff_density_max 1.811
_refine_diff_density_min -1.155
_refine_diff_density_rms 0.168
_refine_ls_extinction_method none
_refine_ls_goodness_of_fit_ref 1.104
_refine_ls_hydrogen_treatment constr
_refine_ls_matrix_type full
_refine_ls_number_parameters 500
_refine_ls_number_reflns 8763
_refine_ls_number_restraints 0
_refine_ls_restrained_S_all 1.104
_refine_ls_R_factor_all 0.0567
_refine_ls_R_factor_gt 0.0407
_refine_ls_shift/su_max 0.001
_refine_ls_shift/su_mean 0.000
_refine_ls_structure_factor_coef Fsqd
_refine_ls_weighting_details 'calc w=1/[\s^2^(Fo^2^)+(0.0558P)^2^+19.8029P] where P=(Fo^2^+2Fc^2^)/3'
_refine_ls_weighting_scheme calc
_refine_ls_wR_factor_gt 0.1083
_refine_ls_wR_factor_ref 0.1177
_reflns_number_gt 6976
_reflns_number_total 8763
_reflns_threshold_expression >2sigma(I)
_cod_data_source_file ICA-2015-424-226-234-4.cif
_cod_data_source_block 4
_cod_original_sg_symbol_H-M 'C 2/c'
_cod_database_code 1518913

loop_
_symmetry_equiv_pos_as_xyz
'x, y, z'
'-x, y, -z+1/2'
'x+1/2, y+1/2, z'
'-x+1/2, y+1/2, -z+1/2'
'-x, -y, -z'
'x, -y, z-1/2'
'-x+1/2, -y+1/2, -z'
'x+1/2, -y+1/2, z-1/2'

loop_
_atom_site_label
_atom_site_type_symbol
_atom_site_fract_x
_atom_site_fract_y
_atom_site_fract_z
_atom_site_U_iso_or_equiv
_atom_site_adp_type
_atom_site_occupancy
_atom_site_symmetry_multiplicity
_atom_site_calc_flag
_atom_site_refinement_flags
_atom_site_disorder_assembly
_atom_site_disorder_group
Mo1 Mo 0.094720(9) 0.03182(3) 0.200446(16) 0.03407(10) Uani 1 1 d . . .
Mo2 Mo 0.098757(9) -0.14935(3) 0.275592(14) 0.03012(9) Uani 1 1 d . . .
Mo3 Mo 0.138891(9) -0.15069(3) 0.179742(15) 0.03252(10) Uani 1 1 d . . .
O O 0.14222(8) -0.0272(2) 0.25337(12) 0.0359(6) Uani 1 1 d . . .
O13 O 0.10085(8) -0.0687(3) 0.12655(12) 0.0378(6) Uani 1 1 d . . .
O21 O 0.05400(7) -0.0653(2) 0.23742(12) 0.0346(6) Uani 1 1 d . . .
O23 O 0.10648(7) -0.2800(2) 0.21417(12) 0.0331(5) Uani 1 1 d . . .
O1 O 0.08678(8) 0.1773(2) 0.26625(14) 0.0434(7) Uani 1 1 d . . .
O2 O 0.12968(8) 0.1818(3) 0.17008(15) 0.0455(7) Uani 1 1 d . . .
O3 O 0.15817(10) 0.3631(3) 0.1991(2) 0.0640(10) Uani 1 1 d . . .
O4 O 0.11473(10) 0.3532(3) 0.3068(2) 0.0647(10) Uani 1 1 d . . .
O5 O 0.09654(8) -0.0571(3) 0.36145(13) 0.0414(6) Uani 1 1 d . . .
O6 O 0.14016(8) -0.2455(2) 0.33454(12) 0.0362(6) Uani 1 1 d . . .
O7 O 0.17608(10) -0.2297(4) 0.42372(16) 0.0670(10) Uani 1 1 d . . .
O8 O 0.12460(12) -0.0351(4) 0.45707(16) 0.0742(11) Uani 1 1 d . . .
O9 O 0.19224(8) -0.2295(3) 0.21330(12) 0.0403(6) Uani 1 1 d . . .
O10 O 0.18266(8) -0.0458(3) 0.13574(14) 0.0487(7) Uani 1 1 d . . .
O11 O 0.24621(10) -0.0056(5) 0.1319(2) 0.0873(14) Uani 1 1 d . . .
O12 O 0.25683(10) -0.1958(4) 0.22352(17) 0.0705(10) Uani 1 1 d . . .
O1W O 0.18631(11) -0.4580(3) 0.29136(18) 0.0657(9) Uani 1 1 d . . .
O2W O 0.3259(2) -0.3287(5) 0.4462(2) 0.128(2) Uani 1 1 d . . .
N1 N 0.04743(10) 0.1152(3) 0.13829(16) 0.0384(7) Uani 1 1 d . . .
N2 N 0.05370(9) -0.2796(3) 0.31167(14) 0.0326(6) Uani 1 1 d . . .
N3 N 0.14276(10) -0.2824(4) 0.09901(15) 0.0424(8) Uani 1 1 d . . .
N4 N 0.27339(19) -0.1344(8) 0.4318(3) 0.122(3) Uani 1 1 d . . .
H4 H 0.2888 -0.1973 0.4400 0.147 Uiso 1 1 calc R . .
C1 C 0.11100(12) 0.2721(4) 0.2666(2) 0.0469(10) Uani 1 1 d . . .
C2 C 0.13588(12) 0.2757(4) 0.2073(2) 0.0472(11) Uani 1 1 d . . .
C3 C 0.12190(13) -0.0849(4) 0.4054(2) 0.0462(10) Uani 1 1 d . . .
C4 C 0.14939(13) -0.1947(4) 0.3883(2) 0.0443(9) Uani 1 1 d . . .
C5 C 0.22456(12) -0.1722(5) 0.2012(2) 0.0489(11) Uani 1 1 d . . .
C6 C 0.21856(13) -0.0630(5) 0.1525(2) 0.0560(12) Uani 1 1 d . . .
C11 C 0.05629(14) 0.1427(4) 0.0792(2) 0.0529(12) Uani 1 1 d . . .
H11 H 0.0825 0.1442 0.0688 0.064 Uiso 1 1 calc R . .
C12 C 0.02840(15) 0.1684(5) 0.0338(2) 0.0596(13) Uani 1 1 d . . .
H12 H 0.0358 0.1875 -0.0066 0.072 Uiso 1 1 calc R . .
C13 C -0.01078(15) 0.1663(5) 0.0474(2) 0.0580(12) Uani 1 1 d . . .
C14 C -0.01971(13) 0.1428(4) 0.1093(2) 0.0495(11) Uani 1 1 d . . .
H14 H -0.0456 0.1446 0.1212 0.059 Uiso 1 1 calc R . .
C15 C 0.00982(12) 0.1171(4) 0.15264(19) 0.0401(9) Uani 1 1 d . . .
H15 H 0.0033 0.1003 0.1937 0.048 Uiso 1 1 calc R . .
C16 C -0.04260(19) 0.1866(8) -0.0026(3) 0.101(2) Uani 1 1 d . . .
H16A H -0.0656 0.1399 0.0080 0.151 Uiso 1 1 calc R . .
H16B H -0.0336 0.1577 -0.0421 0.151 Uiso 1 1 calc R . .
H16C H -0.0488 0.2753 -0.0053 0.151 Uiso 1 1 calc R . .
C21 C 0.01814(11) -0.2360(4) 0.32602(18) 0.0375(8) Uani 1 1 d . . .
H21 H 0.0140 -0.1488 0.3264 0.045 Uiso 1 1 calc R . .
C22 C -0.01235(12) -0.3146(4) 0.34006(19) 0.0422(9) Uani 1 1 d . . .
H22 H -0.0366 -0.2805 0.3493 0.051 Uiso 1 1 calc R . .
C23 C -0.00704(13) -0.4448(4) 0.3405(2) 0.0473(10) Uani 1 1 d . . .
C24 C 0.02973(13) -0.4894(4) 0.3264(2) 0.0485(10) Uani 1 1 d . . .
H24 H 0.0346 -0.5762 0.3265 0.058 Uiso 1 1 calc R . .
C25 C 0.05918(11) -0.4054(4) 0.31227(19) 0.0384(8) Uani 1 1 d . . .
H25 H 0.0837 -0.4372 0.3028 0.046 Uiso 1 1 calc R . .
C26 C -0.04067(16) -0.5328(5) 0.3529(3) 0.0777(18) Uani 1 1 d . . .
H26A H -0.0430 -0.5426 0.3973 0.117 Uiso 1 1 calc R . .
H26B H -0.0359 -0.6140 0.3344 0.117 Uiso 1 1 calc R . .
H26C H -0.0645 -0.4978 0.3351 0.117 Uiso 1 1 calc R . .
C31 C 0.13898(15) -0.2397(6) 0.0404(2) 0.0622(14) Uani 1 1 d . . .
H31 H 0.1409 -0.1530 0.0331 0.075 Uiso 1 1 calc R . .
C32 C 0.1323(2) -0.3194(8) -0.0094(3) 0.093(2) Uani 1 1 d . . .
H32 H 0.1296 -0.2867 -0.0498 0.112 Uiso 1 1 calc R . .
C33 C 0.1296(2) -0.4499(8) 0.0005(3) 0.102(3) Uani 1 1 d . . .
C34 C 0.13590(18) -0.4937(6) 0.0605(3) 0.0742(17) Uani 1 1 d . . .
H34 H 0.1358 -0.5802 0.0688 0.089 Uiso 1 1 calc R . .
C35 C 0.14233(13) -0.4083(4) 0.1079(2) 0.0489(11) Uani 1 1 d . . .
H35 H 0.1466 -0.4391 0.1484 0.059 Uiso 1 1 calc R . .
C36 C 0.1186(4) -0.5407(10) -0.0524(4) 0.197(7) Uani 1 1 d . . .
H36A H 0.1295 -0.6229 -0.0432 0.295 Uiso 1 1 calc R . .
H36B H 0.1288 -0.5096 -0.0907 0.295 Uiso 1 1 calc R . .
H36C H 0.0906 -0.5470 -0.0567 0.295 Uiso 1 1 calc R . .
C41 C 0.2631(3) -0.0577(15) 0.4763(5) 0.162(6) Uani 1 1 d . . .
H41 H 0.2728 -0.0720 0.5169 0.194 Uiso 1 1 calc R . .
C42 C 0.2385(4) 0.0424(14) 0.4653(6) 0.153(6) Uani 1 1 d . . .
H42 H 0.2314 0.0952 0.4978 0.183 Uiso 1 1 calc R . .
C43 C 0.2242(3) 0.0641(12) 0.4040(5) 0.138(4) Uani 1 1 d . . .
C44 C 0.2357(4) -0.0153(11) 0.3580(5) 0.133(4) Uani 1 1 d . . .
H44 H 0.2270 -0.0016 0.3168 0.160 Uiso 1 1 calc R . .
C45 C 0.2593(3) -0.1128(11) 0.3718(3) 0.109(3) Uani 1 1 d . . .
H45 H 0.2664 -0.1676 0.3401 0.131 Uiso 1 1 calc R . .
C46 C 0.1945(4) 0.1704(12) 0.3892(6) 0.188(6) Uani 1 1 d . . .
H46A H 0.1930 0.1853 0.3448 0.282 Uiso 1 1 calc R . .
H46B H 0.2027 0.2467 0.4104 0.282 Uiso 1 1 calc R . .
H46C H 0.1692 0.1457 0.4030 0.282 Uiso 1 1 calc R . .

loop_
_atom_site_aniso_label
_atom_site_aniso_U_11
_atom_site_aniso_U_22
_atom_site_aniso_U_33
_atom_site_aniso_U_23
_atom_site_aniso_U_13
_atom_site_aniso_U_12
Mo1 0.03463(18) 0.02576(16) 0.04141(19) 0.00718(13) -0.00432(14) -0.00252(13)
Mo2 0.03464(18) 0.02338(16) 0.03197(17) 0.00159(11) -0.00375(13) -0.00119(12)
Mo3 0.03115(17) 0.03188(18) 0.03415(18) 0.00550(12) -0.00382(13) -0.00098(13)
O 0.0369(14) 0.0315(13) 0.0386(14) 0.0050(11) -0.0055(11) -0.0047(11)
O13 0.0373(14) 0.0379(14) 0.0378(14) 0.0079(11) -0.0043(11) 0.0010(12)
O21 0.0366(14) 0.0252(12) 0.0416(14) 0.0036(11) -0.0030(11) -0.0032(10)
O23 0.0357(13) 0.0262(12) 0.0372(14) 0.0026(10) -0.0011(11) 0.0011(10)
O1 0.0441(16) 0.0272(13) 0.0588(18) 0.0019(12) 0.0014(13) -0.0006(12)
O2 0.0413(15) 0.0339(15) 0.0611(19) 0.0144(14) -0.0009(13) -0.0035(12)
O3 0.0474(18) 0.0348(16) 0.110(3) 0.0146(17) -0.0010(18) -0.0127(14)
O4 0.058(2) 0.0326(16) 0.103(3) -0.0198(17) -0.0015(19) 0.0004(14)
O5 0.0503(16) 0.0334(14) 0.0403(15) -0.0048(12) -0.0013(13) 0.0032(12)
O6 0.0422(15) 0.0329(13) 0.0329(13) 0.0011(11) -0.0070(11) 0.0037(11)
O7 0.064(2) 0.082(3) 0.053(2) -0.0098(18) -0.0255(17) 0.0166(19)
O8 0.092(3) 0.080(3) 0.049(2) -0.0321(18) -0.0184(18) 0.016(2)
O9 0.0372(14) 0.0460(16) 0.0373(14) 0.0068(12) -0.0047(11) 0.0068(12)
O10 0.0357(15) 0.0609(19) 0.0491(17) 0.0211(14) -0.0037(13) -0.0073(14)
O11 0.0401(19) 0.134(4) 0.087(3) 0.049(3) -0.0052(18) -0.025(2)
O12 0.0404(18) 0.104(3) 0.066(2) 0.012(2) -0.0095(16) 0.0132(19)
O1W 0.062(2) 0.055(2) 0.080(2) 0.0004(18) 0.0066(18) -0.0014(17)
O2W 0.243(7) 0.089(3) 0.055(3) -0.011(2) 0.035(3) -0.021(4)
N1 0.0394(18) 0.0313(16) 0.0441(18) 0.0090(14) -0.0024(14) 0.0024(14)
N2 0.0368(16) 0.0276(15) 0.0331(16) 0.0046(12) -0.0020(13) 0.0003(13)
N3 0.0377(18) 0.054(2) 0.0350(17) 0.0013(15) -0.0023(14) 0.0093(16)
N4 0.099(5) 0.170(7) 0.100(5) -0.035(5) 0.030(4) -0.068(5)
C1 0.035(2) 0.0263(19) 0.078(3) 0.003(2) -0.008(2) 0.0045(16)
C2 0.035(2) 0.0248(19) 0.082(3) 0.011(2) -0.009(2) 0.0018(16)
C3 0.055(3) 0.043(2) 0.041(2) -0.0047(18) -0.0064(19) -0.004(2)
C4 0.048(2) 0.043(2) 0.041(2) -0.0010(18) -0.0058(19) -0.0016(19)
C5 0.035(2) 0.070(3) 0.041(2) 0.003(2) -0.0047(18) 0.004(2)
C6 0.038(2) 0.080(3) 0.050(3) 0.014(2) -0.005(2) -0.011(2)
C11 0.046(2) 0.060(3) 0.054(3) 0.025(2) 0.007(2) 0.013(2)
C12 0.062(3) 0.072(3) 0.045(3) 0.020(2) 0.004(2) 0.017(3)
C13 0.052(3) 0.058(3) 0.062(3) 0.016(2) -0.016(2) 0.002(2)
C14 0.034(2) 0.045(2) 0.069(3) 0.014(2) -0.001(2) 0.0006(18)
C15 0.045(2) 0.0322(19) 0.043(2) 0.0060(17) 0.0017(18) 0.0002(17)
C16 0.075(4) 0.133(6) 0.092(5) 0.038(5) -0.034(4) 0.003(4)
C21 0.044(2) 0.0287(18) 0.040(2) 0.0047(15) 0.0034(17) 0.0074(16)
C22 0.039(2) 0.046(2) 0.042(2) 0.0100(18) 0.0041(17) 0.0064(18)
C23 0.042(2) 0.043(2) 0.057(3) 0.011(2) 0.0011(19) -0.0038(19)
C24 0.050(2) 0.0278(19) 0.068(3) 0.0105(19) 0.004(2) -0.0015(18)
C25 0.036(2) 0.033(2) 0.046(2) 0.0078(17) 0.0010(17) 0.0008(16)
C26 0.051(3) 0.057(3) 0.126(5) 0.020(3) 0.017(3) -0.009(3)
C31 0.060(3) 0.084(4) 0.042(3) 0.010(2) 0.003(2) 0.024(3)
C32 0.118(5) 0.127(6) 0.035(3) -0.009(3) -0.007(3) 0.067(5)
C33 0.122(6) 0.123(6) 0.057(4) -0.044(4) -0.025(3) 0.071(5)
C34 0.089(4) 0.070(3) 0.062(3) -0.028(3) -0.016(3) 0.036(3)
C35 0.052(3) 0.052(3) 0.042(2) -0.008(2) -0.0054(19) 0.017(2)
C36 0.327(16) 0.164(9) 0.092(6) -0.087(6) -0.092(8) 0.137(10)
C41 0.128(9) 0.257(16) 0.104(7) -0.096(10) 0.055(7) -0.107(10)
C42 0.140(9) 0.212(14) 0.111(8) -0.077(9) 0.070(7) -0.058(9)
C43 0.141(9) 0.159(9) 0.119(8) -0.030(7) 0.083(7) -0.063(7)
C44 0.162(10) 0.144(9) 0.098(7) -0.012(6) 0.059(7) -0.044(8)
C45 0.114(6) 0.165(9) 0.050(4) -0.007(5) 0.022(4) -0.064(6)
C46 0.193(13) 0.177(12) 0.201(14) -0.023(10) 0.110(11) -0.038(11)

loop_
_atom_type_symbol
_atom_type_description
_atom_type_scat_dispersion_real
_atom_type_scat_dispersion_imag
_atom_type_scat_source
C C 0.0033 0.0016 'International Tables Vol C Tables 4.2.6.8 and 6.1.1.4'
H H 0.0000 0.0000 'International Tables Vol C Tables 4.2.6.8 and 6.1.1.4'
N N 0.0061 0.0033 'International Tables Vol C Tables 4.2.6.8 and 6.1.1.4'
O O 0.0106 0.0060 'International Tables Vol C Tables 4.2.6.8 and 6.1.1.4'
Mo Mo -1.6832 0.6857 'International Tables Vol C Tables 4.2.6.8 and 6.1.1.4'

loop_
_geom_angle_atom_site_label_1
_geom_angle_atom_site_label_2
_geom_angle_atom_site_label_3
_geom_angle
_geom_angle_site_symmetry_1
_geom_angle_site_symmetry_3
O21 Mo1 O13 98.42(11) . .
O21 Mo1 O 100.45(10) . .
O13 Mo1 O 100.34(11) . .
O21 Mo1 O2 163.32(11) . .
O13 Mo1 O2 94.66(12) . .
O Mo1 O2 87.26(11) . .
O21 Mo1 O1 90.06(11) . .
O13 Mo1 O1 166.50(11) . .
O Mo1 O1 88.34(11) . .
O2 Mo1 O1 75.29(12) . .
O21 Mo1 N1 86.38(11) . .
O13 Mo1 N1 79.98(12) . .
O Mo1 N1 173.00(11) . .
O2 Mo1 N1 85.75(11) . .
O1 Mo1 N1 90.15(12) . .
O21 Mo1 Mo3 96.46(8) . .
O13 Mo1 Mo3 48.94(8) . .
O Mo1 Mo3 52.40(8) . .
O2 Mo1 Mo3 99.93(8) . .
O1 Mo1 Mo3 140.74(8) . .
N1 Mo1 Mo3 128.79(9) . .
O21 Mo1 Mo2 49.49(8) . .
O13 Mo1 Mo2 95.83(8) . .
O Mo1 Mo2 52.11(7) . .
O2 Mo1 Mo2 139.22(8) . .
O1 Mo1 Mo2 97.66(8) . .
N1 Mo1 Mo2 134.89(8) . .
Mo3 Mo1 Mo2 60.281(12) . .
O21 Mo2 O23 99.60(11) . .
O21 Mo2 O 100.58(10) . .
O23 Mo2 O 100.04(11) . .
O21 Mo2 O5 96.02(11) . .
O23 Mo2 O5 160.90(11) . .
O Mo2 O5 87.73(11) . .
O21 Mo2 O6 167.52(11) . .
O23 Mo2 O6 87.60(10) . .
O Mo2 O6 88.05(10) . .
O5 Mo2 O6 75.17(10) . .
O21 Mo2 N2 83.29(11) . .
O23 Mo2 N2 84.74(11) . .
O Mo2 N2 173.17(11) . .
O5 Mo2 N2 86.26(11) . .
O6 Mo2 N2 87.28(11) . .
O21 Mo2 Mo1 49.43(7) . .
O23 Mo2 Mo1 96.56(7) . .
O Mo2 Mo1 52.29(7) . .
O5 Mo2 Mo1 101.94(8) . .
O6 Mo2 Mo1 140.29(7) . .
N2 Mo2 Mo1 132.39(8) . .
O21 Mo2 Mo3 96.04(8) . .
O23 Mo2 Mo3 49.20(7) . .
O Mo2 Mo3 52.23(8) . .
O5 Mo2 Mo3 139.68(8) . .
O6 Mo2 Mo3 96.37(7) . .
N2 Mo2 Mo3 133.35(8) . .
Mo1 Mo2 Mo3 59.816(13) . .
O13 Mo3 O23 99.31(11) . .
O13 Mo3 O 100.84(11) . .
O23 Mo3 O 100.02(10) . .
O13 Mo3 O9 161.22(11) . .
O23 Mo3 O9 95.31(11) . .
O Mo3 O9 88.07(11) . .
O13 Mo3 O10 88.52(11) . .
O23 Mo3 O10 166.34(12) . .
O Mo3 O10 89.37(12) . .
O9 Mo3 O10 74.97(11) . .
O13 Mo3 N3 83.02(12) . .
O23 Mo3 N3 84.57(12) . .
O Mo3 N3 173.35(11) . .
O9 Mo3 N3 86.71(11) . .
O10 Mo3 N3 85.30(13) . .
O13 Mo3 Mo1 49.58(8) . .
O23 Mo3 Mo1 96.86(7) . .
O Mo3 Mo1 52.27(7) . .
O9 Mo3 Mo1 139.96(8) . .
O10 Mo3 Mo1 96.73(9) . .
N3 Mo3 Mo1 132.33(8) . .
O13 Mo3 Mo2 96.00(8) . .
O23 Mo3 Mo2 49.49(8) . .
O Mo3 Mo2 51.91(7) . .
O9 Mo3 Mo2 102.46(7) . .
O10 Mo3 Mo2 141.22(9) . .
N3 Mo3 Mo2 133.48(9) . .
Mo1 Mo3 Mo2 59.904(12) . .
Mo2 O Mo1 75.60(9) . .
Mo2 O Mo3 75.86(9) . .
Mo1 O Mo3 75.33(9) . .
Mo3 O13 Mo1 81.48(10) . .
Mo1 O21 Mo2 81.08(10) . .
Mo3 O23 Mo2 81.30(10) . .
C1 O1 Mo1 117.9(3) . .
C2 O2 Mo1 118.2(3) . .
C3 O5 Mo2 119.5(3) . .
C4 O6 Mo2 117.7(3) . .
C5 O9 Mo3 118.8(3) . .
C6 O10 Mo3 119.3(3) . .
C15 N1 C11 117.8(4) . .
C15 N1 Mo1 123.4(3) . .
C11 N1 Mo1 117.6(3) . .
C25 N2 C21 117.6(3) . .
C25 N2 Mo2 121.2(3) . .
C21 N2 Mo2 120.7(2) . .
C31 N3 C35 117.8(4) . .
C31 N3 Mo3 120.8(3) . .
C35 N3 Mo3 120.5(3) . .
C41 N4 C45 118.9(11) . .
C41 N4 H4 120.6 . .
C45 N4 H4 120.6 . .
O4 C1 O1 126.7(5) . .
O4 C1 C2 120.9(4) . .
O1 C1 C2 112.4(4) . .
O3 C2 O2 125.9(5) . .
O3 C2 C1 120.2(4) . .
O2 C2 C1 113.9(3) . .
O8 C3 O5 126.0(4) . .
O8 C3 C4 120.7(4) . .
O5 C3 C4 113.3(3) . .
O7 C4 O6 125.3(4) . .
O7 C4 C3 121.7(4) . .
O6 C4 C3 113.0(3) . .
O12 C5 O9 126.6(5) . .
O12 C5 C6 120.6(4) . .
O9 C5 C6 112.7(3) . .
O11 C6 O10 125.2(5) . .
O11 C6 C5 121.6(4) . .
O10 C6 C5 113.1(4) . .
N1 C11 C12 122.6(4) . .
N1 C11 H11 118.7 . .
C12 C11 H11 118.7 . .
C11 C12 C13 120.3(5) . .
C11 C12 H12 119.8 . .
C13 C12 H12 119.8 . .
C12 C13 C14 116.8(4) . .
C12 C13 C16 121.8(5) . .
C14 C13 C16 121.4(5) . .
C15 C14 C13 119.8(4) . .
C15 C14 H14 120.1 . .
C13 C14 H14 120.1 . .
N1 C15 C14 122.6(4) . .
N1 C15 H15 118.7 . .
C14 C15 H15 118.7 . .
C13 C16 H16A 109.5 . .
C13 C16 H16B 109.5 . .
H16A C16 H16B 109.5 . .
C13 C16 H16C 109.5 . .
H16A C16 H16C 109.5 . .
H16B C16 H16C 109.5 . .
N2 C21 C22 122.8(4) . .
N2 C21 H21 118.6 . .
C22 C21 H21 118.6 . .
C21 C22 C23 120.0(4) . .
C21 C22 H22 120.0 . .
C23 C22 H22 120.0 . .
C24 C23 C22 117.1(4) . .
C24 C23 C26 122.1(4) . .
C22 C23 C26 120.8(4) . .
C25 C24 C23 120.1(4) . .
C25 C24 H24 119.9 . .
C23 C24 H24 119.9 . .
N2 C25 C24 122.4(4) . .
N2 C25 H25 118.8 . .
C24 C25 H25 118.8 . .
C23 C26 H26A 109.5 . .
C23 C26 H26B 109.5 . .
H26A C26 H26B 109.5 . .
C23 C26 H26C 109.5 . .
H26A C26 H26C 109.5 . .
H26B C26 H26C 109.5 . .
N3 C31 C32 122.1(6) . .
N3 C31 H31 118.9 . .
C32 C31 H31 118.9 . .
C31 C32 C33 119.8(5) . .
C31 C32 H32 120.1 . .
C33 C32 H32 120.1 . .
C34 C33 C32 117.7(6) . .
C34 C33 C36 120.7(8) . .
C32 C33 C36 121.6(7) . .
C35 C34 C33 119.1(6) . .
C35 C34 H34 120.4 . .
C33 C34 H34 120.4 . .
N3 C35 C34 123.3(5) . .
N3 C35 H35 118.4 . .
C34 C35 H35 118.4 . .
C33 C36 H36A 109.5 . .
C33 C36 H36B 109.5 . .
H36A C36 H36B 109.5 . .
C33 C36 H36C 109.5 . .
H36A C36 H36C 109.5 . .
H36B C36 H36C 109.5 . .
N4 C41 C42 122.2(13) . .
N4 C41 H41 118.9 . .
C42 C41 H41 118.9 . .
C41 C42 C43 118.7(10) . .
C41 C42 H42 120.7 . .
C43 C42 H42 120.7 . .
C44 C43 C42 118.4(13) . .
C44 C43 C46 120.4(13) . .
C42 C43 C46 121.1(11) . .
C45 C44 C43 120.2(12) . .
C45 C44 H44 119.9 . .
C43 C44 H44 119.9 . .
C44 C45 N4 121.6(10) . .
C44 C45 H45 119.2 . .
N4 C45 H45 119.2 . .
C43 C46 H46A 109.5 . .
C43 C46 H46B 109.5 . .
H46A C46 H46B 109.5 . .
C43 C46 H46C 109.5 . .
H46A C46 H46C 109.5 . .
H46B C46 H46C 109.5 . .

loop_
_geom_bond_atom_site_label_1
_geom_bond_atom_site_label_2
_geom_bond_distance
_geom_bond_site_symmetry_2
Mo1 O21 1.919(3) .
Mo1 O13 1.920(3) .
Mo1 O 2.039(3) .
Mo1 O2 2.098(3) .
Mo1 O1 2.106(3) .
Mo1 N1 2.232(3) .
Mo1 Mo3 2.4938(5) .
Mo1 Mo2 2.4961(4) .
Mo2 O21 1.921(3) .
Mo2 O23 1.927(3) .
Mo2 O 2.034(3) .
Mo2 O5 2.080(3) .
Mo2 O6 2.116(2) .
Mo2 N2 2.221(3) .
Mo2 Mo3 2.5055(5) .
Mo3 O13 1.901(3) .
Mo3 O23 1.919(2) .
Mo3 O 2.042(3) .
Mo3 O9 2.103(3) .
Mo3 O10 2.107(3) .
Mo3 N3 2.222(3) .
O1 C1 1.296(5) .
O2 C2 1.284(5) .
O3 C2 1.212(5) .
O4 C1 1.215(5) .
O5 C3 1.287(5) .
O6 C4 1.295(5) .
O7 C4 1.220(5) .
O8 C3 1.223(5) .
O9 C5 1.291(5) .
O10 C6 1.276(5) .
O11 C6 1.217(6) .
O12 C5 1.209(5) .
N1 C15 1.331(5) .
N1 C11 1.342(5) .
N2 C25 1.339(5) .
N2 C21 1.344(5) .
N3 C31 1.333(6) .
N3 C35 1.342(6) .
N4 C41 1.306(12) .
N4 C45 1.371(10) .
N4 H4 0.8600 .
C1 C2 1.552(7) .
C3 C4 1.543(6) .
C5 C6 1.561(7) .
C11 C12 1.361(7) .
C11 H11 0.9300 .
C12 C13 1.379(7) .
C12 H12 0.9300 .
C13 C14 1.390(7) .
C13 C16 1.509(7) .
C14 C15 1.371(6) .
C14 H14 0.9300 .
C15 H15 0.9300 .
C16 H16A 0.9600 .
C16 H16B 0.9600 .
C16 H16C 0.9600 .
C21 C22 1.372(6) .
C21 H21 0.9300 .
C22 C23 1.384(6) .
C22 H22 0.9300 .
C23 C24 1.383(6) .
C23 C26 1.507(6) .
C24 C25 1.382(6) .
C24 H24 0.9300 .
C25 H25 0.9300 .
C26 H26A 0.9600 .
C26 H26B 0.9600 .
C26 H26C 0.9600 .
C31 C32 1.369(8) .
C31 H31 0.9300 .
C32 C33 1.396(11) .
C32 H32 0.9300 .
C33 C34 1.372(9) .
C33 C36 1.518(9) .
C34 C35 1.366(7) .
C34 H34 0.9300 .
C35 H35 0.9300 .
C36 H36A 0.9600 .
C36 H36B 0.9600 .
C36 H36C 0.9600 .
C41 C42 1.363(18) .
C41 H41 0.9300 .
C42 C43 1.400(16) .
C42 H42 0.9300 .
C43 C44 1.359(13) .
C43 C46 1.537(16) .
C44 C45 1.332(13) .
C44 H44 0.9300 .
C45 H45 0.9300 .
C46 H46A 0.9600 .
C46 H46B 0.9600 .
C46 H46C 0.9600 .
